data_2216132
loop_
_publ_author_name
'Guang-You Zhang'
'Ming Li'
'Wan-Hui Wang'
'Xun-Gang Gu'

_publ_section_title
;(<i>R</i>)-1-(2-Hydroxy-5-methylphenyl)-<i>N</i>-[(<i>S</i>)-1-(2-methoxy-5-methylphenyl)-2-phenylethyl]butan-1-aminium
 chloride
;
_journal_coeditor_code SJ2377
_journal_issue 11
_journal_name_full 'Acta Crystallographica Section E'
_journal_page_first o4368
_journal_page_last o4369
_journal_paper_doi 10.1107/S1600536807050714
_journal_volume 63
_journal_year 2007
_chemical_formula_iupac 'C27 H34 N O2 +, Cl -'
_chemical_formula_moiety 'C27 H34 N O2 +, Cl -'
_chemical_formula_sum 'C27 H34 Cl N O2'
_chemical_formula_weight 440.00
_chemical_name_systematic
;
(R)-1-(2-Hydroxy-5-methylphenyl)-N-[(S)-1-(2-methoxy-5-methylphenyl)-2-
phenylethyl]butan-1-aminium chloride
;
_space_group_IT_number 19
_symmetry_cell_setting orthorhombic
_symmetry_space_group_name_Hall 'P 2ac 2ab'
_symmetry_space_group_name_H-M 'P 21 21 21'
_atom_sites_solution_hydrogens geom
_atom_sites_solution_primary direct
_atom_sites_solution_secondary difmap
_audit_creation_method SHELXL-97
_cell_angle_alpha 90.00
_cell_angle_beta 90.00
_cell_angle_gamma 90.00
_cell_formula_units_Z 4
_cell_length_a 9.8553(14)
_cell_length_b 13.1962(19)
_cell_length_c 18.825(3)
_cell_measurement_reflns_used 4734
_cell_measurement_temperature 298(2)
_cell_measurement_theta_max 26.940
_cell_measurement_theta_min 2.333
_cell_volume 2448.2(6)
_computing_cell_refinement 'SAINT (Bruker, 1997)'
_computing_data_collection 'SMART (Bruker, 1997)'
_computing_data_reduction 'SAINT (Bruker, 1997)'
_computing_molecular_graphics 'PLATON (Spek, 2003)'
_computing_publication_material 'SHELXTL (Bruker, 1997)'
_computing_structure_refinement 'SHELXL97 (Sheldrick, 1997b)'
_computing_structure_solution 'SHELXS97 (Sheldrick, 1997b)'
_diffrn_ambient_temperature 298(2)
_diffrn_measured_fraction_theta_full 0.999
_diffrn_measured_fraction_theta_max 0.999
_diffrn_measurement_device_type 'Bruker SMART CCD area-detecter'
_diffrn_measurement_method '\f and \w'
_diffrn_radiation_monochromator graphite
_diffrn_radiation_source 'fine-focus sealed tube'
_diffrn_radiation_type MoK\a
_diffrn_radiation_wavelength 0.71073
_diffrn_reflns_av_R_equivalents 0.0257
_diffrn_reflns_av_sigmaI/netI 0.0309
_diffrn_reflns_limit_h_max 11
_diffrn_reflns_limit_h_min -11
_diffrn_reflns_limit_k_max 15
_diffrn_reflns_limit_k_min -15
_diffrn_reflns_limit_l_max 15
_diffrn_reflns_limit_l_min -22
_diffrn_reflns_number 12855
_diffrn_reflns_theta_full 25.50
_diffrn_reflns_theta_max 25.50
_diffrn_reflns_theta_min 1.88
_diffrn_standards_number 0
_exptl_absorpt_coefficient_mu 0.179
_exptl_absorpt_correction_T_max 0.9454
_exptl_absorpt_correction_T_min 0.9191
_exptl_absorpt_correction_type multi-scan
_exptl_absorpt_process_details '(SADABS; Sheldrick, 1997a)'
_exptl_crystal_colour colourless
_exptl_crystal_density_diffrn 1.194
_exptl_crystal_density_method 'not measured'
_exptl_crystal_description block
_exptl_crystal_F_000 944
_exptl_crystal_size_max 0.48
_exptl_crystal_size_mid 0.40
_exptl_crystal_size_min 0.32
_refine_diff_density_max 0.164
_refine_diff_density_min -0.153
_refine_ls_abs_structure_details 'Flack (1983), 1957 Friedel pairs'
_refine_ls_abs_structure_Flack -0.05(6)
_refine_ls_extinction_method none
_refine_ls_goodness_of_fit_ref 1.028
_refine_ls_hydrogen_treatment constr
_refine_ls_matrix_type full
_refine_ls_number_parameters 285
_refine_ls_number_reflns 4534
_refine_ls_number_restraints 0
_refine_ls_restrained_S_all 1.028
_refine_ls_R_factor_all 0.0460
_refine_ls_R_factor_gt 0.0393
_refine_ls_shift/su_max 0.001
_refine_ls_shift/su_mean 0.000
_refine_ls_structure_factor_coef Fsqd
_refine_ls_weighting_details 'calc w=1/[\s^2^(Fo^2^)+(0.0549P)^2^+0.1969P] where P=(Fo^2^+2Fc^2^)/3'
_refine_ls_weighting_scheme calc
_refine_ls_wR_factor_gt 0.0956
_refine_ls_wR_factor_ref 0.0997
_reflns_number_gt 3992
_reflns_number_total 4534
_reflns_threshold_expression I>2\s(I)
_cod_data_source_file sj2377.cif
_cod_data_source_block I
_cod_depositor_comments
;
The following automatic conversions were performed:
'_symmetry_cell_setting' value 'Orthorhombic' changed to 'orthorhombic'
according to '/home/saulius/struct/CIF-dictionaries/cif_core.dic'
dictionary named 'cif_core.dic' version 2.4.1 from 2010-06-29.

Automatic conversion script
Id: cif_fix_enum 1527 2010-12-29 10:47:43Z saulius 

The following automatic conversions were performed:

'_symmetry_cell_setting' value 'Orthorhombic' changed to
'orthorhombic' according to
/home/saulius/struct/CIF-dictionaries/cif_core.dic dictionary named
'cif_core.dic' version 2.4.1 from 2010-06-29.

Automatic conversion script
Id: cif_fix_values 1715 2011-07-08 13:25:40Z adriana 
;
_cod_database_code 2216132
_cod_database_fobs_code 2216132

loop_
_symmetry_equiv_pos_as_xyz
'x, y, z'
'-x+1/2, -y, z+1/2'
'-x, y+1/2, -z+1/2'
'x+1/2, -y+1/2, -z'

loop_
_atom_site_type_symbol
_atom_site_label
_atom_site_fract_x
_atom_site_fract_y
_atom_site_fract_z
_atom_site_U_iso_or_equiv
_atom_site_adp_type
_atom_site_calc_flag
_atom_site_refinement_flags
_atom_site_occupancy
C C1 0.5112(3) 0.44927(19) 0.38399(13) 0.0624(6) Uani d . 1
H H1 0.5257 0.5105 0.3608 0.075 Uiso calc R 1
C C2 0.4101(3) 0.3849(2) 0.36021(17) 0.0802(9) Uani d . 1
H H2 0.3591 0.4024 0.3205 0.096 Uiso calc R 1
C C3 0.3847(3) 0.2961(2) 0.39456(19) 0.0798(9) Uani d . 1
H H3 0.3159 0.2534 0.3790 0.096 Uiso calc R 1
C C4 0.4607(3) 0.2709(2) 0.45149(17) 0.0766(8) Uani d . 1
H H4 0.4437 0.2103 0.4751 0.092 Uiso calc R 1
C C5 0.5633(3) 0.33371(18) 0.47519(14) 0.0608(6) Uani d . 1
H H5 0.6147 0.3148 0.5144 0.073 Uiso calc R 1
C C6 0.5905(2) 0.42420(15) 0.44130(11) 0.0465(5) Uani d . 1
C C7 0.6996(2) 0.49521(16) 0.46668(12) 0.0500(5) Uani d . 1
H H7A 0.7391 0.5302 0.4264 0.060 Uiso calc R 1
H H7B 0.7709 0.4568 0.4899 0.060 Uiso calc R 1
C C8 0.6407(2) 0.57302(14) 0.51898(11) 0.0408(4) Uani d . 1
H H8 0.5527 0.5943 0.4999 0.049 Uiso calc R 1
C C9 0.6151(2) 0.53212(14) 0.59232(10) 0.0388(4) Uani d . 1
C C10 0.4840(2) 0.52856(15) 0.61839(12) 0.0443(5) Uani d . 1
H H10 0.4132 0.5502 0.5895 0.053 Uiso calc R 1
C C11 0.4545(2) 0.49376(16) 0.68641(13) 0.0530(5) Uani d . 1
C C12 0.5602(2) 0.45930(17) 0.72691(13) 0.0573(6) Uani d . 1
H H12 0.5424 0.4340 0.7721 0.069 Uiso calc R 1
C C13 0.6923(2) 0.46093(17) 0.70283(12) 0.0535(5) Uani d . 1
H H13 0.7621 0.4364 0.7313 0.064 Uiso calc R 1
C C14 0.72006(19) 0.49929(14) 0.63609(11) 0.0444(5) Uani d . 1
C C15 0.3097(3) 0.4976(2) 0.71320(18) 0.0828(9) Uani d . 1
H H15A 0.2549 0.4512 0.6864 0.124 Uiso calc R 1
H H15B 0.2748 0.5651 0.7077 0.124 Uiso calc R 1
H H15C 0.3076 0.4790 0.7625 0.124 Uiso calc R 1
C C16 0.9601(2) 0.4959(2) 0.65607(15) 0.0716(7) Uani d . 1
H H16A 0.9458 0.5351 0.6984 0.107 Uiso calc R 1
H H16B 1.0424 0.5175 0.6334 0.107 Uiso calc R 1
H H16C 0.9671 0.4254 0.6683 0.107 Uiso calc R 1
C C17 0.6689(2) 0.75214(14) 0.56655(10) 0.0426(5) Uani d . 1
H H17 0.5706 0.7415 0.5681 0.051 Uiso calc R 1
C C18 0.6927(3) 0.85349(15) 0.53024(12) 0.0524(5) Uani d . 1
H H18A 0.7893 0.8674 0.5290 0.063 Uiso calc R 1
H H18B 0.6606 0.8497 0.4816 0.063 Uiso calc R 1
C C19 0.6206(3) 0.93971(18) 0.56818(15) 0.0762(8) Uani d . 1
H H19A 0.5263 0.9212 0.5754 0.091 Uiso calc R 1
H H19B 0.6614 0.9491 0.6146 0.091 Uiso calc R 1
C C20 0.6263(4) 1.0368(2) 0.52876(17) 0.0946(10) Uani d . 1
H H20A 0.7188 1.0517 0.5166 0.142 Uiso calc R 1
H H20B 0.5906 1.0901 0.5579 0.142 Uiso calc R 1
H H20C 0.5733 1.0313 0.4861 0.142 Uiso calc R 1
C C21 0.71962(19) 0.74655(13) 0.64187(10) 0.0413(4) Uani d . 1
C C22 0.6296(2) 0.73690(15) 0.69791(11) 0.0465(5) Uani d . 1
H H22 0.5371 0.7343 0.6882 0.056 Uiso calc R 1
C C23 0.6720(3) 0.73095(17) 0.76779(12) 0.0554(6) Uani d . 1
C C24 0.5724(3) 0.7149(2) 0.82768(14) 0.0807(8) Uani d . 1
H H24A 0.4818 0.7261 0.8106 0.121 Uiso calc R 1
H H24B 0.5917 0.7617 0.8654 0.121 Uiso calc R 1
H H24C 0.5803 0.6468 0.8451 0.121 Uiso calc R 1
C C25 0.8098(3) 0.73871(18) 0.78093(12) 0.0581(6) Uani d . 1
H H25 0.8408 0.7364 0.8276 0.070 Uiso calc R 1
C C26 0.9023(2) 0.74980(17) 0.72650(12) 0.0542(5) Uani d . 1
H H26 0.9943 0.7556 0.7367 0.065 Uiso calc R 1
C C27 0.85830(19) 0.75234(15) 0.65706(10) 0.0437(5) Uani d . 1
N N1 0.72890(17) 0.66615(12) 0.52202(8) 0.0419(4) Uani d . 1
H H1A 0.7427 0.6888 0.4775 0.050 Uiso calc R 1
H H1B 0.8102 0.6490 0.5402 0.050 Uiso calc R 1
O O1 0.94600(13) 0.75705(13) 0.60056(7) 0.0544(4) Uani d . 1
H H1C 1.0242 0.7609 0.6152 0.082 Uiso calc R 1
O O2 0.84902(14) 0.51013(12) 0.60891(8) 0.0544(4) Uani d . 1
Cl Cl1 0.24550(5) 0.77487(5) 0.63820(3) 0.05994(17) Uani d . 1

loop_
_atom_site_aniso_label
_atom_site_aniso_U_11
_atom_site_aniso_U_22
_atom_site_aniso_U_33
_atom_site_aniso_U_12
_atom_site_aniso_U_13
_atom_site_aniso_U_23
C1 0.0754(16) 0.0561(13) 0.0558(14) 0.0171(13) -0.0103(13) -0.0065(11)
C2 0.0720(17) 0.094(2) 0.0746(18) 0.0262(16) -0.0246(16) -0.0237(18)
C3 0.0617(16) 0.078(2) 0.100(2) -0.0006(14) 0.0007(17) -0.0346(18)
C4 0.0858(18) 0.0517(14) 0.092(2) -0.0097(14) 0.0121(17) -0.0063(14)
C5 0.0716(16) 0.0556(14) 0.0553(14) 0.0041(12) -0.0036(13) 0.0042(11)
C6 0.0585(12) 0.0420(11) 0.0389(11) 0.0080(9) 0.0027(10) -0.0065(9)
C7 0.0540(12) 0.0513(12) 0.0449(11) 0.0008(10) 0.0058(10) -0.0046(10)
C8 0.0398(10) 0.0410(10) 0.0416(11) 0.0006(8) -0.0037(9) -0.0001(8)
C9 0.0425(10) 0.0347(9) 0.0392(11) 0.0006(8) -0.0011(9) 0.0001(8)
C10 0.0395(10) 0.0404(10) 0.0530(12) 0.0027(8) -0.0014(9) 0.0048(9)
C11 0.0526(12) 0.0468(12) 0.0595(13) -0.0027(10) 0.0099(11) 0.0079(11)
C12 0.0689(15) 0.0530(12) 0.0501(13) -0.0002(11) 0.0064(12) 0.0147(11)
C13 0.0575(13) 0.0509(12) 0.0522(13) 0.0078(10) -0.0092(11) 0.0112(10)
C14 0.0437(11) 0.0409(10) 0.0487(11) 0.0042(9) -0.0026(9) -0.0009(9)
C15 0.0637(15) 0.0852(19) 0.099(2) 0.0069(15) 0.0311(16) 0.0299(17)
C16 0.0501(12) 0.0897(18) 0.0751(17) 0.0157(13) -0.0160(13) -0.0003(15)
C17 0.0427(10) 0.0412(11) 0.0438(11) 0.0015(9) -0.0007(9) -0.0031(9)
C18 0.0666(14) 0.0466(12) 0.0440(11) -0.0007(10) -0.0109(11) 0.0021(9)
C19 0.112(2) 0.0498(14) 0.0672(17) 0.0066(14) -0.0046(17) -0.0053(12)
C20 0.141(3) 0.0593(15) 0.084(2) 0.0184(18) -0.030(2) -0.0071(15)
C21 0.0461(10) 0.0360(9) 0.0417(10) 0.0006(8) -0.0008(9) -0.0002(8)
C22 0.0512(11) 0.0395(10) 0.0489(12) 0.0003(9) 0.0073(10) -0.0019(9)
C23 0.0738(15) 0.0475(12) 0.0449(12) 0.0054(11) 0.0129(11) 0.0023(10)
C24 0.101(2) 0.0830(18) 0.0579(16) 0.0039(16) 0.0287(16) 0.0080(14)
C25 0.0784(16) 0.0618(14) 0.0340(10) 0.0073(13) -0.0051(11) 0.0002(10)
C26 0.0569(12) 0.0582(13) 0.0474(12) 0.0036(11) -0.0074(10) 0.0000(11)
C27 0.0476(11) 0.0459(11) 0.0376(10) -0.0008(9) -0.0009(9) -0.0011(9)
N1 0.0431(9) 0.0456(9) 0.0369(8) 0.0009(7) -0.0019(8) -0.0018(7)
O1 0.0426(7) 0.0778(11) 0.0429(8) -0.0060(8) -0.0001(7) 0.0022(8)
O2 0.0373(7) 0.0730(10) 0.0529(9) 0.0089(7) -0.0032(7) 0.0043(8)
Cl1 0.0536(3) 0.0789(4) 0.0473(3) -0.0029(3) -0.0117(3) 0.0066(3)

loop_
_atom_type_symbol
_atom_type_description
_atom_type_scat_dispersion_real
_atom_type_scat_dispersion_imag
_atom_type_scat_source
C C 0.0033 0.0016 'International Tables Vol C Tables 4.2.6.8 and 6.1.1.4'
H H 0.0000 0.0000 'International Tables Vol C Tables 4.2.6.8 and 6.1.1.4'
N N 0.0061 0.0033 'International Tables Vol C Tables 4.2.6.8 and 6.1.1.4'
O O 0.0106 0.0060 'International Tables Vol C Tables 4.2.6.8 and 6.1.1.4'
Cl Cl 0.1484 0.1585 'International Tables Vol C Tables 4.2.6.8 and 6.1.1.4'

loop_
_geom_angle_atom_site_label_1
_geom_angle_atom_site_label_2
_geom_angle_atom_site_label_3
_geom_angle
C6 C1 C2 121.1(3)
C6 C1 H1 119.5
C2 C1 H1 119.5
C3 C2 C1 120.5(3)
C3 C2 H2 119.8
C1 C2 H2 119.8
C4 C3 C2 119.2(3)
C4 C3 H3 120.4
C2 C3 H3 120.4
C3 C4 C5 121.0(3)
C3 C4 H4 119.5
C5 C4 H4 119.5
C6 C5 C4 120.8(3)
C6 C5 H5 119.6
C4 C5 H5 119.6
C1 C6 C5 117.5(2)
C1 C6 C7 120.4(2)
C5 C6 C7 122.1(2)
C6 C7 C8 110.46(17)
C6 C7 H7A 109.6
C8 C7 H7A 109.6
C6 C7 H7B 109.6
C8 C7 H7B 109.6
H7A C7 H7B 108.1
C9 C8 N1 110.78(15)
C9 C8 C7 114.31(16)
N1 C8 C7 110.58(16)
C9 C8 H8 106.9
N1 C8 H8 106.9
C7 C8 H8 106.9
C10 C9 C14 118.27(18)
C10 C9 C8 119.65(18)
C14 C9 C8 122.07(18)
C9 C10 C11 122.22(19)
C9 C10 H10 118.9
C11 C10 H10 118.9
C12 C11 C10 117.6(2)
C12 C11 C15 122.9(2)
C10 C11 C15 119.5(2)
C11 C12 C13 122.0(2)
C11 C12 H12 119.0
C13 C12 H12 119.0
C12 C13 C14 119.4(2)
C12 C13 H13 120.3
C14 C13 H13 120.3
O2 C14 C13 123.95(19)
O2 C14 C9 115.68(18)
C13 C14 C9 120.36(19)
C11 C15 H15A 109.5
C11 C15 H15B 109.5
H15A C15 H15B 109.5
C11 C15 H15C 109.5
H15A C15 H15C 109.5
H15B C15 H15C 109.5
O2 C16 H16A 109.5
O2 C16 H16B 109.5
H16A C16 H16B 109.5
O2 C16 H16C 109.5
H16A C16 H16C 109.5
H16B C16 H16C 109.5
C21 C17 C18 114.55(17)
C21 C17 N1 110.58(15)
C18 C17 N1 110.28(16)
C21 C17 H17 107.0
C18 C17 H17 107.0
N1 C17 H17 107.0
C19 C18 C17 112.03(19)
C19 C18 H18A 109.2
C17 C18 H18A 109.2
C19 C18 H18B 109.2
C17 C18 H18B 109.2
H18A C18 H18B 107.9
C20 C19 C18 113.2(2)
C20 C19 H19A 108.9
C18 C19 H19A 108.9
C20 C19 H19B 108.9
C18 C19 H19B 108.9
H19A C19 H19B 107.8
C19 C20 H20A 109.5
C19 C20 H20B 109.5
H20A C20 H20B 109.5
C19 C20 H20C 109.5
H20A C20 H20C 109.5
H20B C20 H20C 109.5
C22 C21 C27 118.40(18)
C22 C21 C17 120.64(17)
C27 C21 C17 120.96(17)
C23 C22 C21 122.4(2)
C23 C22 H22 118.8
C21 C22 H22 118.8
C22 C23 C25 117.6(2)
C22 C23 C24 121.4(2)
C25 C23 C24 121.0(2)
C23 C24 H24A 109.5
C23 C24 H24B 109.5
H24A C24 H24B 109.5
C23 C24 H24C 109.5
H24A C24 H24C 109.5
H24B C24 H24C 109.5
C26 C25 C23 121.6(2)
C26 C25 H25 119.2
C23 C25 H25 119.2
C27 C26 C25 120.0(2)
C27 C26 H26 120.0
C25 C26 H26 120.0
O1 C27 C26 122.58(18)
O1 C27 C21 117.36(17)
C26 C27 C21 120.02(19)
C8 N1 C17 113.77(14)
C8 N1 H1A 108.8
C17 N1 H1A 108.8
C8 N1 H1B 108.8
C17 N1 H1B 108.8
H1A N1 H1B 107.7
C27 O1 H1C 109.5
C14 O2 C16 117.69(17)

loop_
_geom_bond_atom_site_label_1
_geom_bond_atom_site_label_2
_geom_bond_distance
C1 C6 1.372(3)
C1 C2 1.384(4)
C1 H1 0.9300
C2 C3 1.361(4)
C2 H2 0.9300
C3 C4 1.349(4)
C3 H3 0.9300
C4 C5 1.382(4)
C4 H4 0.9300
C5 C6 1.380(3)
C5 H5 0.9300
C6 C7 1.504(3)
C7 C8 1.536(3)
C7 H7A 0.9700
C7 H7B 0.9700
C8 C9 1.504(3)
C8 N1 1.506(2)
C8 H8 0.9800
C9 C10 1.383(3)
C9 C14 1.391(3)
C10 C11 1.391(3)
C10 H10 0.9300
C11 C12 1.368(3)
C11 C15 1.515(3)
C12 C13 1.379(3)
C12 H12 0.9300
C13 C14 1.382(3)
C13 H13 0.9300
C14 O2 1.378(2)
C15 H15A 0.9600
C15 H15B 0.9600
C15 H15C 0.9600
C16 O2 1.422(3)
C16 H16A 0.9600
C16 H16B 0.9600
C16 H16C 0.9600
C17 C21 1.505(3)
C17 C18 1.520(3)
C17 N1 1.530(2)
C17 H17 0.9800
C18 C19 1.520(3)
C18 H18A 0.9700
C18 H18B 0.9700
C19 C20 1.481(4)
C19 H19A 0.9700
C19 H19B 0.9700
C20 H20A 0.9600
C20 H20B 0.9600
C20 H20C 0.9600
C21 C22 1.385(3)
C21 C27 1.398(3)
C22 C23 1.383(3)
C22 H22 0.9300
C23 C25 1.384(3)
C23 C24 1.510(3)
C24 H24A 0.9600
C24 H24B 0.9600
C24 H24C 0.9600
C25 C26 1.379(3)
C25 H25 0.9300
C26 C27 1.378(3)
C26 H26 0.9300
C27 O1 1.372(2)
N1 H1A 0.9000
N1 H1B 0.9000
O1 H1C 0.8200

loop_
_geom_hbond_atom_site_label_D
_geom_hbond_atom_site_label_H
_geom_hbond_atom_site_label_A
_geom_hbond_site_symmetry_A
_geom_hbond_distance_DH
_geom_hbond_distance_HA
_geom_hbond_distance_DA
_geom_hbond_angle_DHA
O1 H1C Cl1 1_655 0.82 2.23 3.0446(15) 171.4
N1 H1A Cl1 4_566 0.90 2.23 3.1193(18) 169.3
N1 H1B O2 . 0.90 2.28 2.884(2) 124.7
N1 H1B O1 . 0.90 2.26 2.864(2) 124.0

loop_
_geom_torsion_atom_site_label_1
_geom_torsion_atom_site_label_2
_geom_torsion_atom_site_label_3
_geom_torsion_atom_site_label_4
_geom_torsion
C6 C1 C2 C3 1.8(4)
C1 C2 C3 C4 -1.0(4)
C2 C3 C4 C5 0.0(4)
C3 C4 C5 C6 0.2(4)
C2 C1 C6 C5 -1.5(3)
C2 C1 C6 C7 -179.8(2)
C4 C5 C6 C1 0.5(3)
C4 C5 C6 C7 178.7(2)
C1 C6 C7 C8 86.5(2)
C5 C6 C7 C8 -91.7(2)
C6 C7 C8 C9 76.7(2)
C6 C7 C8 N1 -157.42(17)
N1 C8 C9 C10 117.71(19)
C7 C8 C9 C10 -116.6(2)
N1 C8 C9 C14 -60.9(2)
C7 C8 C9 C14 64.9(2)
C14 C9 C10 C11 0.2(3)
C8 C9 C10 C11 -178.45(19)
C9 C10 C11 C12 -2.1(3)
C9 C10 C11 C15 176.4(2)
C10 C11 C12 C13 1.7(4)
C15 C11 C12 C13 -176.8(2)
C11 C12 C13 C14 0.6(4)
C12 C13 C14 O2 175.8(2)
C12 C13 C14 C9 -2.7(3)
C10 C9 C14 O2 -176.33(17)
C8 C9 C14 O2 2.3(3)
C10 C9 C14 C13 2.2(3)
C8 C9 C14 C13 -179.15(19)
C21 C17 C18 C19 -61.2(3)
N1 C17 C18 C19 173.31(19)
C17 C18 C19 C20 -172.2(2)
C18 C17 C21 C22 113.4(2)
N1 C17 C21 C22 -121.26(19)
C18 C17 C21 C27 -65.7(2)
N1 C17 C21 C27 59.6(2)
C27 C21 C22 C23 -1.2(3)
C17 C21 C22 C23 179.64(19)
C21 C22 C23 C25 2.3(3)
C21 C22 C23 C24 -176.7(2)
C22 C23 C25 C26 -1.4(4)
C24 C23 C25 C26 177.7(2)
C23 C25 C26 C27 -0.7(4)
C25 C26 C27 O1 -176.0(2)
C25 C26 C27 C21 1.8(3)
C22 C21 C27 O1 177.00(17)
C17 C21 C27 O1 -3.9(3)
C22 C21 C27 C26 -0.9(3)
C17 C21 C27 C26 178.25(18)
C9 C8 N1 C17 -58.7(2)
C7 C8 N1 C17 173.50(16)
C21 C17 N1 C8 93.05(18)
C18 C17 N1 C8 -139.22(17)
C13 C14 O2 C16 -10.1(3)
C9 C14 O2 C16 168.4(2)

loop_
_cod_related_entry_id
_cod_related_entry_database
_cod_related_entry_code
1 ChemSpider 21196972
